data_8107419
loop_
_publ_author_name
'Zhuo, Linhai'
'Zhang, Jinjun'

_publ_section_title
;
 The crystal structure of cis-Dicyano-bis(2,2&#x2032;-bipyridine)k2
 N,N&#x2032;-chromium(III) hexafluorophosphate, C22H16N6F6PCr
;
_journal_issue 2
_journal_name_full 'Zeitschrift f\"ur Kristallographie - New Crystal Structures'
_journal_page_first 289
_journal_page_last 291
_journal_paper_doi 10.1515/ncrs-2022-0577
_journal_volume 238
_journal_year 2023
_chemical_formula_moiety 'C22 H16 Cr F6 N6 P'
_chemical_formula_sum 'C22 H16 Cr F6 N6 P'
_chemical_formula_weight 561.38
_space_group_crystal_system orthorhombic
_space_group_IT_number 19
_space_group_name_Hall 'P 2ac 2ab'
_space_group_name_H-M_alt 'P 21 21 21'
_atom_sites_solution_hydrogens geom
_audit_creation_method SHELXL-2018/3
_cell_angle_alpha 90
_cell_angle_beta 90
_cell_angle_gamma 90
_cell_formula_units_Z 4
_cell_length_a 11.3511(7)
_cell_length_b 12.1350(8)
_cell_length_c 17.3820(11)
_cell_measurement_reflns_used 1244
_cell_measurement_temperature 293(2)
_cell_measurement_theta_max 26.290
_cell_measurement_theta_min 2.690
_cell_volume 2394.3(3)
_computing_cell_refinement 'SAINT-Plus (Bruker, 2001)'
_computing_data_collection 'APEX2 (Bruker, 2004)'
_computing_data_reduction SAINT-Plus
_computing_molecular_graphics 'SHELXL (Sheldrick, 2018)'
_computing_publication_material SHELXL
_computing_structure_refinement 'SHELXL-2018/3 (Sheldrick, 2018)'
_computing_structure_solution 'SHELXL-2018/3 (Sheldrick, 2018)'
_diffrn_ambient_temperature 293(2)
_diffrn_measured_fraction_theta_full 1.000
_diffrn_measured_fraction_theta_max 1.000
_diffrn_measurement_device_type 'Bruker APEX II CCD area-detector'
_diffrn_measurement_method '\f and \w scans'
_diffrn_radiation_type MoK\a
_diffrn_radiation_wavelength 0.71073
_diffrn_reflns_av_R_equivalents 0.0333
_diffrn_reflns_av_unetI/netI 0.0370
_diffrn_reflns_Laue_measured_fraction_full 1.000
_diffrn_reflns_Laue_measured_fraction_max 1.000
_diffrn_reflns_limit_h_max 13
_diffrn_reflns_limit_h_min -12
_diffrn_reflns_limit_k_max 13
_diffrn_reflns_limit_k_min -14
_diffrn_reflns_limit_l_max 15
_diffrn_reflns_limit_l_min -20
_diffrn_reflns_number 11951
_diffrn_reflns_point_group_measured_fraction_full 1.000
_diffrn_reflns_point_group_measured_fraction_max 1.000
_diffrn_reflns_theta_full 25.007
_diffrn_reflns_theta_max 25.007
_diffrn_reflns_theta_min 2.047
_diffrn_source 'fine-focus sealed tube'
_exptl_absorpt_coefficient_mu 0.615
_exptl_absorpt_correction_type multi-scan
_exptl_crystal_colour yellow
_exptl_crystal_density_diffrn 1.557
_exptl_crystal_description block
_exptl_crystal_F_000 1132
_exptl_crystal_size_max 0.340
_exptl_crystal_size_mid 0.280
_exptl_crystal_size_min 0.230
_exptl_transmission_factor_max 0.868
_exptl_transmission_factor_min 0.813
_refine_diff_density_max 0.354
_refine_diff_density_min -0.194
_refine_diff_density_rms 0.049
_refine_ls_abs_structure_details
;
 Refined as a perfect inversion twin.
;
_refine_ls_abs_structure_Flack 0.03(1)
_refine_ls_extinction_coef .
_refine_ls_extinction_method none
_refine_ls_goodness_of_fit_ref 0.974
_refine_ls_hydrogen_treatment constr
_refine_ls_matrix_type full
_refine_ls_number_parameters 325
_refine_ls_number_reflns 4228
_refine_ls_number_restraints 0
_refine_ls_restrained_S_all 0.974
_refine_ls_R_factor_all 0.0530
_refine_ls_R_factor_gt 0.0388
_refine_ls_shift/su_max 0.001
_refine_ls_shift/su_mean 0.000
_refine_ls_structure_factor_coef Fsqd
_refine_ls_weighting_details 'w=1/[\s^2^(Fo^2^)+(0.0581P)^2^+0.5715P] where P=(Fo^2^+2Fc^2^)/3'
_refine_ls_weighting_scheme calc
_refine_ls_wR_factor_gt 0.0925
_refine_ls_wR_factor_ref 0.1023
_reflns_Friedel_coverage 0.758
_reflns_Friedel_fraction_full 1.000
_reflns_Friedel_fraction_max 1.000
_reflns_number_gt 3484
_reflns_number_total 4228
_reflns_threshold_expression 'I > 2\s(I)'
_cod_data_source_file suppl_j_ncrs-2022-0577_suppl.cif
_cod_data_source_block test
_cod_database_code 8107419
_shelx_shelxl_version_number 2018/3
_shelx_space_group_comment
;
The symmetry employed for this shelxl refinement is uniquely defined
by the following loop, which should always be used as a source of
symmetry information in preference to the above space-group names.
They are only intended as comments.
;
_shelx_estimated_absorpt_t_min 0.818
_shelx_estimated_absorpt_t_max 0.872
_exptl_absorpt_special_details sadabs

loop_
_space_group_symop_operation_xyz
'x, y, z'
'-x+1/2, -y, z+1/2'
'-x, y+1/2, -z+1/2'
'x+1/2, -y+1/2, -z'

loop_
_atom_site_label
_atom_site_type_symbol
_atom_site_fract_x
_atom_site_fract_y
_atom_site_fract_z
_atom_site_U_iso_or_equiv
_atom_site_adp_type
_atom_site_occupancy
_atom_site_site_symmetry_order
_atom_site_calc_flag
_atom_site_refinement_flags_posn
_atom_site_refinement_flags_adp
_atom_site_refinement_flags_occupancy
_atom_site_disorder_assembly
_atom_site_disorder_group
Cr1 Cr 0.52373(6) 0.75178(6) 0.86626(4) 0.0407(2) Uani 1 1 d . . . . .
P1 P 0.04639(14) 0.20740(12) 0.85568(8) 0.0600(4) Uani 1 1 d . . . . .
F1 F 0.0471(4) 0.3179(3) 0.9044(2) 0.0988(13) Uani 1 1 d . . . . .
F2 F 0.1227(3) 0.2652(4) 0.79029(18) 0.0920(11) Uani 1 1 d . . . . .
F3 F -0.0703(3) 0.2474(4) 0.8140(2) 0.0997(12) Uani 1 1 d . . . . .
F4 F 0.0408(4) 0.0988(3) 0.8057(2) 0.1109(14) Uani 1 1 d . . . . .
F5 F -0.0280(5) 0.1506(4) 0.9203(2) 0.1272(18) Uani 1 1 d . . . . .
F6 F 0.1611(4) 0.1683(5) 0.8956(3) 0.1363(19) Uani 1 1 d . . . . .
N1 N 0.7452(5) 0.9086(5) 0.8884(3) 0.0762(15) Uani 1 1 d . . . . .
N2 N 0.3693(5) 0.9702(4) 0.8636(3) 0.0768(14) Uani 1 1 d . . . . .
N3 N 0.3755(3) 0.6523(3) 0.8554(2) 0.0447(9) Uani 1 1 d . . . . .
N4 N 0.5083(3) 0.7442(3) 0.74878(19) 0.0478(9) Uani 1 1 d . . . . .
N5 N 0.5290(3) 0.7317(3) 0.98308(18) 0.0414(9) Uani 1 1 d . . . . .
N6 N 0.6302(3) 0.6140(3) 0.8748(2) 0.0428(9) Uani 1 1 d . . . . .
C1 C 0.6688(4) 0.8529(4) 0.8751(3) 0.0504(12) Uani 1 1 d . . . . .
C2 C 0.4212(4) 0.8911(4) 0.8661(3) 0.0511(11) Uani 1 1 d . . . . .
C3 C 0.3142(5) 0.6059(5) 0.9124(3) 0.0565(13) Uani 1 1 d . . . . .
H3 H 0.338830 0.617059 0.962881 0.068 Uiso 1 1 calc R U . . .
C4 C 0.2166(5) 0.5424(5) 0.8994(4) 0.0650(15) Uani 1 1 d . . . . .
H4 H 0.175723 0.510811 0.940167 0.078 Uiso 1 1 calc R U . . .
C5 C 0.1803(5) 0.5265(5) 0.8254(4) 0.0676(16) Uani 1 1 d . . . . .
H5 H 0.113957 0.483818 0.815269 0.081 Uiso 1 1 calc R U . . .
C6 C 0.2413(5) 0.5730(4) 0.7664(3) 0.0597(14) Uani 1 1 d . . . . .
H6 H 0.216319 0.563039 0.715910 0.072 Uiso 1 1 calc R U . . .
C7 C 0.3405(4) 0.6352(4) 0.7816(3) 0.0456(11) Uani 1 1 d . . . . .
C8 C 0.4140(5) 0.6878(4) 0.7228(3) 0.0491(12) Uani 1 1 d . . . . .
C9 C 0.3910(5) 0.6803(5) 0.6445(3) 0.0677(15) Uani 1 1 d . . . . .
H9 H 0.325571 0.641795 0.626752 0.081 Uiso 1 1 calc R U . . .
C10 C 0.4662(7) 0.7306(6) 0.5940(3) 0.0810(19) Uani 1 1 d . . . . .
H10 H 0.452344 0.725774 0.541324 0.097 Uiso 1 1 calc R U . . .
C11 C 0.5611(6) 0.7877(5) 0.6204(3) 0.0775(19) Uani 1 1 d . . . . .
H11 H 0.612157 0.822443 0.586299 0.093 Uiso 1 1 calc R U . . .
C12 C 0.5803(5) 0.7932(5) 0.6983(3) 0.0641(15) Uani 1 1 d . . . . .
H12 H 0.645175 0.832134 0.716481 0.077 Uiso 1 1 calc R U . . .
C13 C 0.4725(5) 0.7947(4) 1.0351(2) 0.0528(12) Uani 1 1 d . . . . .
H13 H 0.430387 0.855775 1.018009 0.063 Uiso 1 1 calc R U . . .
C14 C 0.4748(5) 0.7722(5) 1.1118(3) 0.0596(14) Uani 1 1 d . . . . .
H14 H 0.435438 0.817272 1.146561 0.072 Uiso 1 1 calc R U . . .
C15 C 0.5356(5) 0.6828(5) 1.1364(3) 0.0646(14) Uani 1 1 d . . . . .
H15 H 0.536252 0.665214 1.188491 0.078 Uiso 1 1 calc R U . . .
C16 C 0.5967(5) 0.6175(5) 1.0849(3) 0.0571(14) Uani 1 1 d . . . . .
H16 H 0.640319 0.557250 1.101709 0.068 Uiso 1 1 calc R U . . .
C17 C 0.5912(4) 0.6442(4) 1.0077(2) 0.0409(10) Uani 1 1 d . . . . .
C18 C 0.6514(4) 0.5794(4) 0.9472(3) 0.0427(11) Uani 1 1 d . . . . .
C19 C 0.7228(4) 0.4908(4) 0.9624(3) 0.0539(13) Uani 1 1 d . . . . .
H19 H 0.736099 0.468327 1.012773 0.065 Uiso 1 1 calc R U . . .
C20 C 0.7742(5) 0.4357(5) 0.9022(4) 0.0653(16) Uani 1 1 d . . . . .
H20 H 0.822759 0.375403 0.911465 0.078 Uiso 1 1 calc R U . . .
C21 C 0.7532(6) 0.4703(5) 0.8275(4) 0.0681(16) Uani 1 1 d . . . . .
H21 H 0.787062 0.433616 0.786069 0.082 Uiso 1 1 calc R U . . .
C22 C 0.6817(5) 0.5598(5) 0.8158(3) 0.0577(14) Uani 1 1 d . . . . .
H22 H 0.668208 0.583871 0.765778 0.069 Uiso 1 1 calc R U . . .

loop_
_atom_site_aniso_label
_atom_site_aniso_U_11
_atom_site_aniso_U_22
_atom_site_aniso_U_33
_atom_site_aniso_U_23
_atom_site_aniso_U_13
_atom_site_aniso_U_12
Cr1 0.0447(4) 0.0476(4) 0.0297(3) 0.0018(3) -0.0003(3) 0.0019(4)
P1 0.0803(10) 0.0582(8) 0.0414(7) 0.0018(6) -0.0061(7) 0.0050(7)
F1 0.152(4) 0.077(2) 0.068(2) -0.0144(18) 0.005(2) -0.021(3)
F2 0.103(3) 0.106(3) 0.067(2) 0.012(2) 0.0160(18) -0.004(3)
F3 0.090(2) 0.124(3) 0.084(2) -0.007(3) -0.017(2) 0.025(3)
F4 0.153(4) 0.080(2) 0.099(3) -0.028(2) -0.010(3) 0.011(3)
F5 0.194(5) 0.118(4) 0.070(2) 0.006(2) 0.026(3) -0.058(4)
F6 0.114(3) 0.153(4) 0.142(4) 0.046(3) -0.062(3) 0.017(3)
N1 0.071(3) 0.082(4) 0.075(4) 0.013(3) -0.009(3) -0.016(3)
N2 0.085(4) 0.074(3) 0.071(3) 0.012(3) 0.004(3) 0.025(3)
N3 0.047(2) 0.053(2) 0.034(2) 0.0012(18) -0.0015(18) -0.0028(18)
N4 0.055(2) 0.057(2) 0.0319(18) 0.0017(19) 0.0008(16) 0.005(3)
N5 0.046(2) 0.047(2) 0.0311(17) -0.0022(15) -0.0013(16) 0.006(2)
N6 0.048(2) 0.047(2) 0.033(2) -0.0027(18) 0.0003(18) 0.0017(17)
C1 0.046(3) 0.060(3) 0.045(3) 0.004(3) 0.001(2) -0.001(3)
C2 0.052(3) 0.063(3) 0.039(3) 0.009(3) 0.003(3) 0.005(3)
C3 0.056(3) 0.063(3) 0.051(3) 0.004(3) 0.002(2) -0.006(3)
C4 0.053(3) 0.066(4) 0.075(4) 0.007(3) 0.011(3) -0.011(3)
C5 0.060(4) 0.058(4) 0.085(4) -0.007(3) -0.007(3) -0.010(3)
C6 0.063(3) 0.062(3) 0.054(3) -0.011(3) -0.009(3) -0.004(3)
C7 0.049(3) 0.044(3) 0.043(3) -0.003(2) -0.006(2) 0.007(2)
C8 0.060(3) 0.052(3) 0.036(2) -0.003(2) -0.006(2) 0.011(2)
C9 0.085(4) 0.079(4) 0.039(3) -0.006(3) -0.011(3) 0.005(3)
C10 0.115(5) 0.098(5) 0.030(3) 0.003(3) -0.006(3) 0.012(5)
C11 0.094(4) 0.098(5) 0.040(3) 0.016(3) 0.013(3) -0.002(4)
C12 0.066(3) 0.086(4) 0.040(3) 0.006(3) 0.005(2) -0.004(3)
C13 0.061(3) 0.058(3) 0.040(2) -0.006(2) 0.004(2) 0.015(3)
C14 0.065(3) 0.075(4) 0.039(2) -0.009(2) 0.009(2) 0.008(3)
C15 0.076(4) 0.086(4) 0.032(2) 0.006(3) 0.009(3) 0.011(3)
C16 0.075(4) 0.062(3) 0.034(3) 0.007(2) 0.001(2) 0.008(3)
C17 0.043(2) 0.045(3) 0.034(2) 0.000(2) 0.0024(19) -0.003(2)
C18 0.044(3) 0.047(3) 0.038(2) 0.000(2) 0.001(2) -0.005(2)
C19 0.061(3) 0.050(3) 0.051(3) 0.000(2) 0.002(3) 0.006(3)
C20 0.067(4) 0.053(3) 0.076(4) -0.002(3) 0.010(3) 0.018(3)
C21 0.073(4) 0.070(4) 0.061(4) -0.014(3) 0.010(3) 0.022(3)
C22 0.064(3) 0.071(4) 0.038(3) -0.009(3) 0.007(2) 0.017(3)

loop_
_atom_type_symbol
_atom_type_description
_atom_type_scat_dispersion_real
_atom_type_scat_dispersion_imag
_atom_type_scat_source
C C 0.0033 0.0016 'International Tables Vol C Tables 4.2.6.8 and 6.1.1.4'
H H 0.0000 0.0000 'International Tables Vol C Tables 4.2.6.8 and 6.1.1.4'
N N 0.0061 0.0033 'International Tables Vol C Tables 4.2.6.8 and 6.1.1.4'
F F 0.0171 0.0103 'International Tables Vol C Tables 4.2.6.8 and 6.1.1.4'
P P 0.1023 0.0942 'International Tables Vol C Tables 4.2.6.8 and 6.1.1.4'
Cr Cr 0.3209 0.6236 'International Tables Vol C Tables 4.2.6.8 and 6.1.1.4'

loop_
_geom_angle_atom_site_label_1
_geom_angle_atom_site_label_2
_geom_angle_atom_site_label_3
_geom_angle
_geom_angle_site_symmetry_1
_geom_angle_site_symmetry_3
N5 Cr1 N4 170.07(15) . .
N5 Cr1 C2 96.65(18) . .
N4 Cr1 C2 89.29(18) . .
N5 Cr1 C1 88.46(17) . .
N4 Cr1 C1 99.74(18) . .
C2 Cr1 C1 87.9(2) . .
N5 Cr1 N6 79.37(14) . .
N4 Cr1 N6 94.86(15) . .
C2 Cr1 N6 175.75(19) . .
C1 Cr1 N6 90.50(19) . .
N5 Cr1 N3 92.56(15) . .
N4 Cr1 N3 79.34(15) . .
C2 Cr1 N3 91.10(19) . .
C1 Cr1 N3 178.64(18) . .
N6 Cr1 N3 90.57(16) . .
F6 P1 F5 89.8(3) . .
F6 P1 F4 91.4(3) . .
F5 P1 F4 90.3(2) . .
F6 P1 F1 90.9(3) . .
F5 P1 F1 89.6(2) . .
F4 P1 F1 177.7(3) . .
F6 P1 F3 179.4(3) . .
F5 P1 F3 90.7(3) . .
F4 P1 F3 88.3(2) . .
F1 P1 F3 89.4(3) . .
F6 P1 F2 89.9(3) . .
F5 P1 F2 179.7(3) . .
F4 P1 F2 89.8(2) . .
F1 P1 F2 90.3(2) . .
F3 P1 F2 89.6(2) . .
C3 N3 C7 118.9(4) . .
C3 N3 Cr1 126.8(3) . .
C7 N3 Cr1 114.3(3) . .
C12 N4 C8 119.4(4) . .
C12 N4 Cr1 125.5(3) . .
C8 N4 Cr1 115.1(3) . .
C17 N5 C13 119.0(4) . .
C17 N5 Cr1 115.2(3) . .
C13 N5 Cr1 125.8(3) . .
C18 N6 C22 118.6(4) . .
C18 N6 Cr1 115.0(3) . .
C22 N6 Cr1 126.3(3) . .
N1 C1 Cr1 172.3(5) . .
N2 C2 Cr1 176.3(5) . .
N3 C3 C4 122.4(5) . .
N3 C3 H3 118.8 . .
C4 C3 H3 118.8 . .
C5 C4 C3 118.7(6) . .
C5 C4 H4 120.6 . .
C3 C4 H4 120.6 . .
C6 C5 C4 119.8(5) . .
C6 C5 H5 120.1 . .
C4 C5 H5 120.1 . .
C5 C6 C7 119.8(5) . .
C5 C6 H6 120.1 . .
C7 C6 H6 120.1 . .
N3 C7 C6 120.2(5) . .
N3 C7 C8 115.2(4) . .
C6 C7 C8 124.6(5) . .
N4 C8 C9 120.7(5) . .
N4 C8 C7 116.1(4) . .
C9 C8 C7 123.2(5) . .
C10 C9 C8 118.8(6) . .
C10 C9 H9 120.6 . .
C8 C9 H9 120.6 . .
C11 C10 C9 120.2(5) . .
C11 C10 H10 119.9 . .
C9 C10 H10 119.9 . .
C10 C11 C12 118.9(5) . .
C10 C11 H11 120.5 . .
C12 C11 H11 120.5 . .
N4 C12 C11 121.9(5) . .
N4 C12 H12 119.1 . .
C11 C12 H12 119.1 . .
N5 C13 C14 122.3(5) . .
N5 C13 H13 118.9 . .
C14 C13 H13 118.9 . .
C15 C14 C13 118.7(5) . .
C15 C14 H14 120.6 . .
C13 C14 H14 120.6 . .
C14 C15 C16 120.6(5) . .
C14 C15 H15 119.7 . .
C16 C15 H15 119.7 . .
C17 C16 C15 118.1(5) . .
C17 C16 H16 120.9 . .
C15 C16 H16 120.9 . .
N5 C17 C16 121.2(4) . .
N5 C17 C18 115.8(4) . .
C16 C17 C18 122.9(5) . .
N6 C18 C19 121.9(4) . .
N6 C18 C17 114.5(4) . .
C19 C18 C17 123.6(4) . .
C20 C19 C18 119.1(5) . .
C20 C19 H19 120.4 . .
C18 C19 H19 120.4 . .
C19 C20 C21 119.6(5) . .
C19 C20 H20 120.2 . .
C21 C20 H20 120.2 . .
C22 C21 C20 118.8(5) . .
C22 C21 H21 120.6 . .
C20 C21 H21 120.6 . .
N6 C22 C21 122.0(5) . .
N6 C22 H22 119.0 . .
C21 C22 H22 119.0 . .

loop_
_geom_bond_atom_site_label_1
_geom_bond_atom_site_label_2
_geom_bond_distance
_geom_bond_site_symmetry_2
Cr1 N5 2.046(3) .
Cr1 N4 2.052(3) .
Cr1 C2 2.053(5) .
Cr1 C1 2.059(5) .
Cr1 N6 2.068(4) .
Cr1 N3 2.079(4) .
P1 F6 1.550(4) .
P1 F5 1.565(4) .
P1 F4 1.580(4) .
P1 F1 1.585(4) .
P1 F3 1.586(4) .
P1 F2 1.592(4) .
N1 C1 1.123(7) .
N2 C2 1.127(6) .
N3 C3 1.335(6) .
N3 C7 1.359(6) .
N4 C12 1.339(6) .
N4 C8 1.348(6) .
N5 C17 1.345(6) .
N5 C13 1.347(5) .
N6 C18 1.349(6) .
N6 C22 1.352(6) .
C3 C4 1.369(8) .
C3 H3 0.9300 .
C4 C5 1.365(8) .
C4 H4 0.9300 .
C5 C6 1.360(8) .
C5 H5 0.9300 .
C6 C7 1.381(7) .
C6 H6 0.9300 .
C7 C8 1.466(7) .
C8 C9 1.389(7) .
C9 C10 1.369(8) .
C9 H9 0.9300 .
C10 C11 1.362(9) .
C10 H10 0.9300 .
C11 C12 1.372(7) .
C11 H11 0.9300 .
C12 H12 0.9300 .
C13 C14 1.361(6) .
C13 H13 0.9300 .
C14 C15 1.356(7) .
C14 H14 0.9300 .
C15 C16 1.382(7) .
C15 H15 0.9300 .
C16 C17 1.381(6) .
C16 H16 0.9300 .
C17 C18 1.481(6) .
C18 C19 1.372(7) .
C19 C20 1.372(7) .
C19 H19 0.9300 .
C20 C21 1.385(8) .
C20 H20 0.9300 .
C21 C22 1.371(8) .
C21 H21 0.9300 .
C22 H22 0.9300 .

loop_
_geom_hbond_atom_site_label_D
_geom_hbond_atom_site_label_H
_geom_hbond_atom_site_label_A
_geom_hbond_distance_DH
_geom_hbond_distance_HA
_geom_hbond_distance_DA
_geom_hbond_angle_DHA
_geom_hbond_site_symmetry_A
_geom_hbond_publ_flag
C3 H3 N5 0.93 2.59 3.128(6) 117.1 . yes
C22 H22 N4 0.93 2.68 3.199(6) 116.3 . yes
